data_4317207
loop_
_publ_author_name
'Ding-Bang Xiong'
'Yufeng Zhao'
'Walter Schnelle'
'Norihiko L. Okamoto'
'Haruyuki Inui'

_publ_section_title
;
 Complex Alloys Containing Double-Mackay Clusters and (Sb1-\dZn\d)24 Snub
 Cubes Filled with Highly Disordered Zinc Aggregates: Synthesis,
 Structures, and Physical Properties of Ruthenium Zinc Antimonides
;
_journal_name_full 'Inorganic Chemistry'
_journal_page_first 10788
_journal_page_last 10797
_journal_paper_doi 10.1021/ic101804m
_journal_volume 49
_journal_year 2010
_chemical_formula_sum 'Ru13 Sb12 Zn83.4'
_chemical_formula_weight 8226.77
_chemical_name_systematic
; 
 ? 
;
_space_group_IT_number 226
_symmetry_cell_setting cubic
_symmetry_space_group_name_Hall '-F 4a 2 3'
_symmetry_space_group_name_H-M 'F m -3 c'
_atom_sites_solution_primary direct
_atom_sites_solution_secondary difmap
_audit_creation_method SHELXL-97
_cell_angle_alpha 90.00
_cell_angle_beta 90.00
_cell_angle_gamma 90.00
_cell_formula_units_Z 8
_cell_length_a 24.376(3)
_cell_length_b 24.376(3)
_cell_length_c 24.376(3)
_cell_measurement_temperature 293(2)
_cell_volume 14484(3)
_computing_structure_refinement 'SHELXL-97 (Sheldrick, 1997)'
_computing_structure_solution 'SHELXS-97 (Sheldrick, 1990)'
_diffrn_ambient_temperature 293(2)
_diffrn_measured_fraction_theta_full 0.995
_diffrn_measured_fraction_theta_max 0.995
_diffrn_radiation_monochromator graphite
_diffrn_radiation_source 'fine-focus sealed tube'
_diffrn_radiation_type MoK\a
_diffrn_radiation_wavelength 0.71073
_diffrn_reflns_av_R_equivalents 0.1148
_diffrn_reflns_av_sigmaI/netI 0.0305
_diffrn_reflns_limit_h_max 33
_diffrn_reflns_limit_h_min -33
_diffrn_reflns_limit_k_max 37
_diffrn_reflns_limit_k_min -36
_diffrn_reflns_limit_l_max 37
_diffrn_reflns_limit_l_min -37
_diffrn_reflns_number 49083
_diffrn_reflns_theta_full 33.10
_diffrn_reflns_theta_max 33.10
_diffrn_reflns_theta_min 2.89
_exptl_absorpt_coefficient_mu 33.996
_exptl_absorpt_correction_T_max 0.0758
_exptl_absorpt_correction_T_min 0.0314
_exptl_absorpt_correction_type numerical
_exptl_absorpt_process_details 'X-RED (1.02)-Data Reduction Program. Stoe & Cie., Darmstadt (Germany), 2001'
_exptl_crystal_density_diffrn 7.546
_exptl_crystal_density_method 'not measured'
_exptl_crystal_F_000 29488
_exptl_crystal_size_max 0.22
_exptl_crystal_size_mid 0.18
_exptl_crystal_size_min 0.10
_refine_diff_density_max 2.748
_refine_diff_density_min -1.783
_refine_diff_density_rms 0.459
_refine_ls_extinction_coef 0.000023(5)
_refine_ls_extinction_expression Fc^*^=kFc[1+0.001xFc^2^\l^3^/sin(2\q)]^-1/4^
_refine_ls_extinction_method SHELXL
_refine_ls_goodness_of_fit_ref 1.057
_refine_ls_matrix_type full
_refine_ls_number_parameters 68
_refine_ls_number_reflns 1233
_refine_ls_number_restraints 0
_refine_ls_restrained_S_all 1.057
_refine_ls_R_factor_all 0.0677
_refine_ls_R_factor_gt 0.0508
_refine_ls_shift/su_max 0.000
_refine_ls_shift/su_mean 0.000
_refine_ls_structure_factor_coef Fsqd
_refine_ls_weighting_details 'calc w=1/[\s^2^(Fo^2^)+(0.0942P)^2^+0.0000P] where P=(Fo^2^+2Fc^2^)/3'
_refine_ls_weighting_scheme calc
_refine_ls_wR_factor_gt 0.1329
_refine_ls_wR_factor_ref 0.1422
_reflns_number_gt 901
_reflns_number_total 1233
_reflns_threshold_expression >2sigma(I)
_cod_data_source_file ic101804m_si_002_4.cif
_cod_data_source_block Ru13Sb17.1Zn74.8_CD
_cod_depositor_comments
;
The following automatic conversions were performed:

'_symmetry_cell_setting' value 'Cubic' changed to 'cubic' according
to the built-in table from CIF Core dictionary named 'cif_core.dic'
version 2.4.1 from 2010-06-29.

Automatic conversion script
Id: cif_fix_values 1646 2011-03-28 12:23:43Z adriana 
;
_cod_original_formula_sum 'Ru13 Sb12 Zn83.40'
_cod_database_code 4317207

loop_
_symmetry_equiv_pos_as_xyz
'x, y, z'
'-x, -y, z'
'-x, y, -z'
'x, -y, -z'
'z, x, y'
'z, -x, -y'
'-z, -x, y'
'-z, x, -y'
'y, z, x'
'-y, z, -x'
'y, -z, -x'
'-y, -z, x'
'y+1/2, x+1/2, -z+1/2'
'-y+1/2, -x+1/2, -z+1/2'
'y+1/2, -x+1/2, z+1/2'
'-y+1/2, x+1/2, z+1/2'
'x+1/2, z+1/2, -y+1/2'
'-x+1/2, z+1/2, y+1/2'
'-x+1/2, -z+1/2, -y+1/2'
'x+1/2, -z+1/2, y+1/2'
'z+1/2, y+1/2, -x+1/2'
'z+1/2, -y+1/2, x+1/2'
'-z+1/2, y+1/2, x+1/2'
'-z+1/2, -y+1/2, -x+1/2'
'x, y+1/2, z+1/2'
'-x, -y+1/2, z+1/2'
'-x, y+1/2, -z+1/2'
'x, -y+1/2, -z+1/2'
'z, x+1/2, y+1/2'
'z, -x+1/2, -y+1/2'
'-z, -x+1/2, y+1/2'
'-z, x+1/2, -y+1/2'
'y, z+1/2, x+1/2'
'-y, z+1/2, -x+1/2'
'y, -z+1/2, -x+1/2'
'-y, -z+1/2, x+1/2'
'y+1/2, x+1, -z+1'
'-y+1/2, -x+1, -z+1'
'y+1/2, -x+1, z+1'
'-y+1/2, x+1, z+1'
'x+1/2, z+1, -y+1'
'-x+1/2, z+1, y+1'
'-x+1/2, -z+1, -y+1'
'x+1/2, -z+1, y+1'
'z+1/2, y+1, -x+1'
'z+1/2, -y+1, x+1'
'-z+1/2, y+1, x+1'
'-z+1/2, -y+1, -x+1'
'x+1/2, y, z+1/2'
'-x+1/2, -y, z+1/2'
'-x+1/2, y, -z+1/2'
'x+1/2, -y, -z+1/2'
'z+1/2, x, y+1/2'
'z+1/2, -x, -y+1/2'
'-z+1/2, -x, y+1/2'
'-z+1/2, x, -y+1/2'
'y+1/2, z, x+1/2'
'-y+1/2, z, -x+1/2'
'y+1/2, -z, -x+1/2'
'-y+1/2, -z, x+1/2'
'y+1, x+1/2, -z+1'
'-y+1, -x+1/2, -z+1'
'y+1, -x+1/2, z+1'
'-y+1, x+1/2, z+1'
'x+1, z+1/2, -y+1'
'-x+1, z+1/2, y+1'
'-x+1, -z+1/2, -y+1'
'x+1, -z+1/2, y+1'
'z+1, y+1/2, -x+1'
'z+1, -y+1/2, x+1'
'-z+1, y+1/2, x+1'
'-z+1, -y+1/2, -x+1'
'x+1/2, y+1/2, z'
'-x+1/2, -y+1/2, z'
'-x+1/2, y+1/2, -z'
'x+1/2, -y+1/2, -z'
'z+1/2, x+1/2, y'
'z+1/2, -x+1/2, -y'
'-z+1/2, -x+1/2, y'
'-z+1/2, x+1/2, -y'
'y+1/2, z+1/2, x'
'-y+1/2, z+1/2, -x'
'y+1/2, -z+1/2, -x'
'-y+1/2, -z+1/2, x'
'y+1, x+1, -z+1/2'
'-y+1, -x+1, -z+1/2'
'y+1, -x+1, z+1/2'
'-y+1, x+1, z+1/2'
'x+1, z+1, -y+1/2'
'-x+1, z+1, y+1/2'
'-x+1, -z+1, -y+1/2'
'x+1, -z+1, y+1/2'
'z+1, y+1, -x+1/2'
'z+1, -y+1, x+1/2'
'-z+1, y+1, x+1/2'
'-z+1, -y+1, -x+1/2'
'-x, -y, -z'
'x, y, -z'
'x, -y, z'
'-x, y, z'
'-z, -x, -y'
'-z, x, y'
'z, x, -y'
'z, -x, y'
'-y, -z, -x'
'y, -z, x'
'-y, z, x'
'y, z, -x'
'-y-1/2, -x-1/2, z-1/2'
'y-1/2, x-1/2, z-1/2'
'-y-1/2, x-1/2, -z-1/2'
'y-1/2, -x-1/2, -z-1/2'
'-x-1/2, -z-1/2, y-1/2'
'x-1/2, -z-1/2, -y-1/2'
'x-1/2, z-1/2, y-1/2'
'-x-1/2, z-1/2, -y-1/2'
'-z-1/2, -y-1/2, x-1/2'
'-z-1/2, y-1/2, -x-1/2'
'z-1/2, -y-1/2, -x-1/2'
'z-1/2, y-1/2, x-1/2'
'-x, -y+1/2, -z+1/2'
'x, y+1/2, -z+1/2'
'x, -y+1/2, z+1/2'
'-x, y+1/2, z+1/2'
'-z, -x+1/2, -y+1/2'
'-z, x+1/2, y+1/2'
'z, x+1/2, -y+1/2'
'z, -x+1/2, y+1/2'
'-y, -z+1/2, -x+1/2'
'y, -z+1/2, x+1/2'
'-y, z+1/2, x+1/2'
'y, z+1/2, -x+1/2'
'-y-1/2, -x, z'
'y-1/2, x, z'
'-y-1/2, x, -z'
'y-1/2, -x, -z'
'-x-1/2, -z, y'
'x-1/2, -z, -y'
'x-1/2, z, y'
'-x-1/2, z, -y'
'-z-1/2, -y, x'
'-z-1/2, y, -x'
'z-1/2, -y, -x'
'z-1/2, y, x'
'-x+1/2, -y, -z+1/2'
'x+1/2, y, -z+1/2'
'x+1/2, -y, z+1/2'
'-x+1/2, y, z+1/2'
'-z+1/2, -x, -y+1/2'
'-z+1/2, x, y+1/2'
'z+1/2, x, -y+1/2'
'z+1/2, -x, y+1/2'
'-y+1/2, -z, -x+1/2'
'y+1/2, -z, x+1/2'
'-y+1/2, z, x+1/2'
'y+1/2, z, -x+1/2'
'-y, -x-1/2, z'
'y, x-1/2, z'
'-y, x-1/2, -z'
'y, -x-1/2, -z'
'-x, -z-1/2, y'
'x, -z-1/2, -y'
'x, z-1/2, y'
'-x, z-1/2, -y'
'-z, -y-1/2, x'
'-z, y-1/2, -x'
'z, -y-1/2, -x'
'z, y-1/2, x'
'-x+1/2, -y+1/2, -z'
'x+1/2, y+1/2, -z'
'x+1/2, -y+1/2, z'
'-x+1/2, y+1/2, z'
'-z+1/2, -x+1/2, -y'
'-z+1/2, x+1/2, y'
'z+1/2, x+1/2, -y'
'z+1/2, -x+1/2, y'
'-y+1/2, -z+1/2, -x'
'y+1/2, -z+1/2, x'
'-y+1/2, z+1/2, x'
'y+1/2, z+1/2, -x'
'-y, -x, z-1/2'
'y, x, z-1/2'
'-y, x, -z-1/2'
'y, -x, -z-1/2'
'-x, -z, y-1/2'
'x, -z, -y-1/2'
'x, z, y-1/2'
'-x, z, -y-1/2'
'-z, -y, x-1/2'
'-z, y, -x-1/2'
'z, -y, -x-1/2'
'z, y, x-1/2'

loop_
_atom_site_label
_atom_site_type_symbol
_atom_site_fract_x
_atom_site_fract_y
_atom_site_fract_z
_atom_site_U_iso_or_equiv
_atom_site_adp_type
_atom_site_occupancy
_atom_site_symmetry_multiplicity
_atom_site_calc_flag
_atom_site_refinement_flags
_atom_site_disorder_assembly
_atom_site_disorder_group
Ru10 Ru 0.0000 0.0000 0.0000 0.0127(5) Uani 1 24 d S . .
Zn11 Zn 0.0000 0.05616(6) 0.08924(6) 0.0170(3) Uani 1 2 d S . .
Zn12 Zn 0.0000 0.0000 0.18187(8) 0.0188(4) Uani 1 4 d S . .
Zn13 Zn 0.09350(4) 0.05879(4) 0.14924(4) 0.0197(3) Uani 1 1 d . . .
Ru14 Ru 0.0000 0.11404(4) 0.17807(4) 0.0151(2) Uani 1 2 d S . .
Zn15 Zn 0.0000 0.16065(7) 0.27714(6) 0.0251(3) Uani 1 2 d S . .
Zn16 Zn 0.06065(4) 0.06065(4) 0.2500 0.0204(3) Uani 1 2 d S . .
Sb17 Sb 0.09406(5) 0.16381(5) 0.20398(5) 0.0386(4) Uani 0.714(6) 1 d P . .
Zn20 Zn 0.2500 0.2500 0.2500 0.0282(11) Uani 1 24 d S . .
Zn21 Zn 0.13555(10) 0.2500 0.2500 0.0173(8) Uani 0.728(13) 4 d SP . .
Zn22 Zn 0.1644(3) 0.2288(3) 0.1889(3) 0.016(2) Uani 0.134(7) 1 d P . .
Zn30 Zn 0.069(6) 0.2500 0.2500 0.07(4) Uani 0.04(2) 4 d SP . .

loop_
_atom_site_aniso_label
_atom_site_aniso_U_11
_atom_site_aniso_U_22
_atom_site_aniso_U_33
_atom_site_aniso_U_23
_atom_site_aniso_U_13
_atom_site_aniso_U_12
Ru10 0.0127(5) 0.0127(5) 0.0127(5) 0.000 0.000 0.000
Zn11 0.0184(6) 0.0172(6) 0.0153(6) -0.0013(4) 0.000 0.000
Zn12 0.0202(9) 0.0177(8) 0.0187(8) 0.000 0.000 0.000
Zn13 0.0196(5) 0.0220(5) 0.0175(5) -0.0001(3) 0.0019(3) 0.0031(3)
Ru14 0.0165(4) 0.0155(4) 0.0133(4) 0.0002(3) 0.000 0.000
Zn15 0.0322(8) 0.0263(7) 0.0168(6) -0.0031(5) 0.000 0.000
Zn16 0.0228(4) 0.0228(4) 0.0155(6) 0.0015(3) -0.0015(3) 0.0028(5)
Sb17 0.0403(7) 0.0352(6) 0.0403(7) -0.0035(4) -0.0053(4) -0.0060(4)
Zn20 0.0282(11) 0.0282(11) 0.0282(11) 0.000 0.000 0.000
Zn21 0.0181(13) 0.0168(9) 0.0168(9) 0.000 0.000 0.000
Zn22 0.011(3) 0.020(4) 0.018(4) -0.002(2) -0.003(2) 0.000(2)
Zn30 0.10(10) 0.06(5) 0.06(5) 0.000 0.000 0.000

loop_
_atom_type_symbol
_atom_type_description
_atom_type_scat_dispersion_real
_atom_type_scat_dispersion_imag
_atom_type_scat_source
Zn Zn 0.2839 1.4301 'International Tables Vol C Tables 4.2.6.8 and 6.1.1.4'
Ru Ru -1.2594 0.8363 'International Tables Vol C Tables 4.2.6.8 and 6.1.1.4'
Sb Sb -0.5866 1.5461 'International Tables Vol C Tables 4.2.6.8 and 6.1.1.4'

loop_
_geom_angle_atom_site_label_1
_geom_angle_atom_site_label_2
_geom_angle_atom_site_label_3
_geom_angle
_geom_angle_site_symmetry_1
_geom_angle_site_symmetry_3
_geom_angle_publ_flag
Zn11 Ru10 Zn11 116.793(15) 9 101 ?
Zn11 Ru10 Zn11 63.207(15) 9 5 ?
Zn11 Ru10 Zn11 180.00(6) 101 5 ?
Zn11 Ru10 Zn11 63.207(15) 9 . ?
Zn11 Ru10 Zn11 116.793(15) 101 . ?
Zn11 Ru10 Zn11 63.207(15) 5 . ?
Zn11 Ru10 Zn11 116.793(15) 9 97 ?
Zn11 Ru10 Zn11 63.207(15) 101 97 ?
Zn11 Ru10 Zn11 116.793(15) 5 97 ?
Zn11 Ru10 Zn11 180.00(6) . 97 ?
Zn11 Ru10 Zn11 115.64(6) 9 106 ?
Zn11 Ru10 Zn11 116.793(15) 101 106 ?
Zn11 Ru10 Zn11 63.207(15) 5 106 ?
Zn11 Ru10 Zn11 116.793(15) . 106 ?
Zn11 Ru10 Zn11 63.207(15) 97 106 ?
Zn11 Ru10 Zn11 180.00(6) 9 105 ?
Zn11 Ru10 Zn11 63.207(15) 101 105 ?
Zn11 Ru10 Zn11 116.793(15) 5 105 ?
Zn11 Ru10 Zn11 116.793(15) . 105 ?
Zn11 Ru10 Zn11 63.207(15) 97 105 ?
Zn11 Ru10 Zn11 64.36(6) 106 105 ?
Zn11 Ru10 Zn11 63.207(15) 9 6 ?
Zn11 Ru10 Zn11 115.64(6) 101 6 ?
Zn11 Ru10 Zn11 64.36(6) 5 6 ?
Zn11 Ru10 Zn11 116.793(15) . 6 ?
Zn11 Ru10 Zn11 63.207(15) 97 6 ?
Zn11 Ru10 Zn11 63.207(15) 106 6 ?
Zn11 Ru10 Zn11 116.793(15) 105 6 ?
Zn11 Ru10 Zn11 116.793(15) 9 102 ?
Zn11 Ru10 Zn11 64.36(6) 101 102 ?
Zn11 Ru10 Zn11 115.64(6) 5 102 ?
Zn11 Ru10 Zn11 63.207(15) . 102 ?
Zn11 Ru10 Zn11 116.793(15) 97 102 ?
Zn11 Ru10 Zn11 116.793(15) 106 102 ?
Zn11 Ru10 Zn11 63.207(15) 105 102 ?
Zn11 Ru10 Zn11 180.00(6) 6 102 ?
Zn11 Ru10 Zn11 116.793(15) 9 2 ?
Zn11 Ru10 Zn11 116.793(15) 101 2 ?
Zn11 Ru10 Zn11 63.207(15) 5 2 ?
Zn11 Ru10 Zn11 64.36(6) . 2 ?
Zn11 Ru10 Zn11 115.64(6) 97 2 ?
Zn11 Ru10 Zn11 63.207(15) 106 2 ?
Zn11 Ru10 Zn11 63.207(15) 105 2 ?
Zn11 Ru10 Zn11 116.793(15) 6 2 ?
Zn11 Ru10 Zn11 63.207(15) 102 2 ?
Zn11 Ru10 Zn11 63.207(15) 9 98 ?
Zn11 Ru10 Zn11 63.207(15) 101 98 ?
Zn11 Ru10 Zn11 116.793(15) 5 98 ?
Zn11 Ru10 Zn11 115.64(6) . 98 ?
Zn11 Ru10 Zn11 64.36(6) 97 98 ?
Zn11 Ru10 Zn11 116.793(15) 106 98 ?
Zn11 Ru10 Zn11 116.793(15) 105 98 ?
Zn11 Ru10 Zn11 63.207(15) 6 98 ?
Zn11 Ru10 Zn11 116.793(15) 102 98 ?
Zn11 Ru10 Zn11 180.00(6) 2 98 ?
Zn11 Ru10 Zn11 64.36(6) 9 10 ?
Zn11 Ru10 Zn11 63.207(15) 101 10 ?
Zn11 Ru10 Zn11 116.793(15) 5 10 ?
Zn11 Ru10 Zn11 63.207(15) . 10 ?
Zn11 Ru10 Zn11 116.793(15) 97 10 ?
Zn11 Ru10 Zn11 180.00(6) 106 10 ?
Zn11 Ru10 Zn11 115.64(6) 105 10 ?
Zn11 Ru10 Zn11 116.793(15) 6 10 ?
Zn11 Ru10 Zn11 63.207(15) 102 10 ?
Zn11 Ru10 Zn11 116.793(15) 2 10 ?
Zn11 Ru10 Zn11 63.207(15) 98 10 ?
Ru10 Zn11 Ru14 179.09(7) . . ?
Ru10 Zn11 Zn12 116.59(6) . . ?
Ru14 Zn11 Zn12 64.32(4) . . ?
Ru10 Zn11 Zn13 118.86(5) . 9 ?
Ru14 Zn11 Zn13 60.42(4) . 9 ?
Zn12 Zn11 Zn13 113.89(5) . 9 ?
Ru10 Zn11 Zn13 118.86(5) . 107 ?
Ru14 Zn11 Zn13 60.42(4) . 107 ?
Zn12 Zn11 Zn13 113.89(5) . 107 ?
Zn13 Zn11 Zn13 64.50(5) 9 107 ?
Ru10 Zn11 Zn11 58.397(8) . 102 ?
Ru14 Zn11 Zn11 121.89(3) . 102 ?
Zn12 Zn11 Zn11 89.57(6) . 102 ?
Zn13 Zn11 Zn11 150.67(7) 9 102 ?
Zn13 Zn11 Zn11 90.57(3) 107 102 ?
Ru10 Zn11 Zn11 58.397(8) . 9 ?
Ru14 Zn11 Zn11 120.87(5) . 9 ?
Zn12 Zn11 Zn11 147.75(5) . 9 ?
Zn13 Zn11 Zn11 60.47(5) 9 9 ?
Zn13 Zn11 Zn11 92.83(8) 107 9 ?
Zn11 Zn11 Zn11 108.71(5) 102 9 ?
Ru10 Zn11 Zn11 58.397(8) . 5 ?
Ru14 Zn11 Zn11 121.89(3) . 5 ?
Zn12 Zn11 Zn11 89.57(6) . 5 ?
Zn13 Zn11 Zn11 90.57(3) 9 5 ?
Zn13 Zn11 Zn11 150.67(7) 107 5 ?
Zn11 Zn11 Zn11 107.71(2) 102 5 ?
Zn11 Zn11 Zn11 60.0 9 5 ?
Ru10 Zn11 Zn11 58.397(8) . 10 ?
Ru14 Zn11 Zn11 120.87(5) . 10 ?
Zn12 Zn11 Zn11 147.75(5) . 10 ?
Zn13 Zn11 Zn11 92.83(8) 9 10 ?
Zn13 Zn11 Zn11 60.47(5) 107 10 ?
Zn11 Zn11 Zn11 60.0 102 10 ?
Zn11 Zn11 Zn11 61.08(7) 9 10 ?
Zn11 Zn11 Zn11 108.71(5) 5 10 ?
Ru10 Zn11 Zn13 118.01(4) . . ?
Ru14 Zn11 Zn13 62.27(3) . . ?
Zn12 Zn11 Zn13 63.29(4) . . ?
Zn13 Zn11 Zn13 60.67(5) 9 . ?
Zn13 Zn11 Zn13 114.09(5) 107 . ?
Zn11 Zn11 Zn13 148.55(8) 102 . ?
Zn11 Zn11 Zn13 90.08(3) 9 . ?
Zn11 Zn11 Zn13 59.62(4) 5 . ?
Zn11 Zn11 Zn13 148.93(8) 10 . ?
Ru10 Zn11 Zn13 118.01(4) . 100 ?
Ru14 Zn11 Zn13 62.27(3) . 100 ?
Zn12 Zn11 Zn13 63.29(4) . 100 ?
Zn13 Zn11 Zn13 114.09(5) 9 100 ?
Zn13 Zn11 Zn13 60.67(5) 107 100 ?
Zn11 Zn11 Zn13 59.62(4) 102 100 ?
Zn11 Zn11 Zn13 148.93(8) 9 100 ?
Zn11 Zn11 Zn13 148.55(8) 5 100 ?
Zn11 Zn11 Zn13 90.08(3) 10 100 ?
Zn13 Zn11 Zn13 114.57(6) . 100 ?
Ru10 Zn11 Zn11 57.82(3) . 2 ?
Ru14 Zn11 Zn11 123.09(4) . 2 ?
Zn12 Zn11 Zn11 58.77(4) . 2 ?
Zn13 Zn11 Zn11 147.66(3) 9 2 ?
Zn13 Zn11 Zn11 147.66(3) 107 2 ?
Zn11 Zn11 Zn11 59.46(4) 102 2 ?
Zn11 Zn11 Zn11 107.42(4) 9 2 ?
Zn11 Zn11 Zn11 59.46(4) 5 2 ?
Zn11 Zn11 Zn11 107.42(4) 10 2 ?
Zn13 Zn11 Zn11 91.36(4) . 2 ?
Zn13 Zn11 Zn11 91.36(4) 100 2 ?
Zn11 Zn12 Zn11 62.46(7) 2 . ?
Zn11 Zn12 Zn16 144.98(4) 2 . ?
Zn11 Zn12 Zn16 104.17(3) . . ?
Zn11 Zn12 Zn16 144.98(4) 2 100 ?
Zn11 Zn12 Zn16 104.17(3) . 100 ?
Zn16 Zn12 Zn16 67.24(4) . 100 ?
Zn11 Zn12 Zn16 104.17(3) 2 99 ?
Zn11 Zn12 Zn16 144.98(4) . 99 ?
Zn16 Zn12 Zn16 67.24(4) . 99 ?
Zn16 Zn12 Zn16 103.07(8) 100 99 ?
Zn11 Zn12 Zn16 104.17(3) 2 2 ?
Zn11 Zn12 Zn16 144.98(4) . 2 ?
Zn16 Zn12 Zn16 103.07(8) . 2 ?
Zn16 Zn12 Zn16 67.24(4) 100 2 ?
Zn16 Zn12 Zn16 67.24(4) 99 2 ?
Zn11 Zn12 Ru14 56.87(4) 2 2 ?
Zn11 Zn12 Ru14 119.32(7) . 2 ?
Zn16 Zn12 Ru14 125.03(5) . 2 ?
Zn16 Zn12 Ru14 125.03(5) 100 2 ?
Zn16 Zn12 Ru14 57.81(2) 99 2 ?
Zn16 Zn12 Ru14 57.81(2) 2 2 ?
Zn11 Zn12 Ru14 119.32(7) 2 . ?
Zn11 Zn12 Ru14 56.87(4) . . ?
Zn16 Zn12 Ru14 57.81(2) . . ?
Zn16 Zn12 Ru14 57.81(2) 100 . ?
Zn16 Zn12 Ru14 125.03(5) 99 . ?
Zn16 Zn12 Ru14 125.03(5) 2 . ?
Ru14 Zn12 Ru14 176.19(9) 2 . ?
Zn11 Zn12 Zn13 59.54(4) 2 2 ?
Zn11 Zn12 Zn13 91.28(6) . 2 ?
Zn16 Zn12 Zn13 155.28(7) . 2 ?
Zn16 Zn12 Zn13 90.54(3) 100 2 ?
Zn16 Zn12 Zn13 110.06(3) 99 2 ?
Zn16 Zn12 Zn13 56.22(3) 2 2 ?
Ru14 Zn12 Zn13 58.69(2) 2 2 ?
Ru14 Zn12 Zn13 120.05(3) . 2 ?
Zn11 Zn12 Zn13 91.28(6) 2 . ?
Zn11 Zn12 Zn13 59.54(4) . . ?
Zn16 Zn12 Zn13 56.22(3) . . ?
Zn16 Zn12 Zn13 110.06(3) 100 . ?
Zn16 Zn12 Zn13 90.54(3) 99 . ?
Zn16 Zn12 Zn13 155.28(7) 2 . ?
Ru14 Zn12 Zn13 120.05(3) 2 . ?
Ru14 Zn12 Zn13 58.69(2) . . ?
Zn13 Zn12 Zn13 147.09(9) 2 . ?
Zn11 Zn12 Zn13 91.28(6) 2 100 ?
Zn11 Zn12 Zn13 59.54(4) . 100 ?
Zn16 Zn12 Zn13 110.06(3) . 100 ?
Zn16 Zn12 Zn13 56.22(3) 100 100 ?
Zn16 Zn12 Zn13 155.28(7) 99 100 ?
Zn16 Zn12 Zn13 90.54(3) 2 100 ?
Ru14 Zn12 Zn13 120.05(3) 2 100 ?
Ru14 Zn12 Zn13 58.69(2) . 100 ?
Zn13 Zn12 Zn13 61.39(4) 2 100 ?
Zn13 Zn12 Zn13 108.56(5) . 100 ?
Zn11 Zn12 Zn13 59.54(4) 2 99 ?
Zn11 Zn12 Zn13 91.28(6) . 99 ?
Zn16 Zn12 Zn13 90.54(3) . 99 ?
Zn16 Zn12 Zn13 155.28(7) 100 99 ?
Zn16 Zn12 Zn13 56.22(3) 99 99 ?
Zn16 Zn12 Zn13 110.06(3) 2 99 ?
Ru14 Zn12 Zn13 58.69(2) 2 99 ?
Ru14 Zn12 Zn13 120.05(3) . 99 ?
Zn13 Zn12 Zn13 108.56(5) 2 99 ?
Zn13 Zn12 Zn13 61.39(4) . 99 ?
Zn13 Zn12 Zn13 147.09(9) 100 99 ?
Zn16 Zn13 Ru14 123.89(4) . 5 ?
Zn16 Zn13 Zn11 143.18(6) . 5 ?
Ru14 Zn13 Zn11 57.90(4) 5 5 ?
Zn16 Zn13 Zn11 104.65(5) . . ?
Ru14 Zn13 Zn11 117.80(5) 5 . ?
Zn11 Zn13 Zn11 59.91(6) 5 . ?
Zn16 Zn13 Zn13 111.33(5) . 9 ?
Ru14 Zn13 Zn13 121.14(4) 5 9 ?
Zn11 Zn13 Zn13 89.91(3) 5 9 ?
Zn11 Zn13 Zn13 59.25(4) . 9 ?
Zn16 Zn13 Zn13 156.69(4) . 5 ?
Ru14 Zn13 Zn13 61.22(4) 5 5 ?
Zn11 Zn13 Zn13 60.08(4) 5 5 ?
Zn11 Zn13 Zn13 89.43(3) . 5 ?
Zn13 Zn13 Zn13 60.0 9 5 ?
Zn16 Zn13 Ru14 59.31(3) . . ?
Ru14 Zn13 Ru14 174.31(6) 5 . ?
Zn11 Zn13 Ru14 116.55(5) 5 . ?
Zn11 Zn13 Ru14 56.64(4) . . ?
Zn13 Zn13 Ru14 58.11(5) 9 . ?
Zn13 Zn13 Ru14 118.03(5) 5 . ?
Zn16 Zn13 Zn12 59.20(5) . . ?
Ru14 Zn13 Zn12 116.53(4) 5 . ?
Zn11 Zn13 Zn12 86.31(5) 5 . ?
Zn11 Zn13 Zn12 57.16(5) . . ?
Zn13 Zn13 Zn12 107.60(5) 9 . ?
Zn13 Zn13 Zn12 142.44(4) 5 . ?
Ru14 Zn13 Zn12 60.18(3) . . ?
Zn16 Zn13 Zn15 65.41(4) . 85_445 ?
Ru14 Zn13 Zn15 58.69(4) 5 85_445 ?
Zn11 Zn13 Zn15 106.79(5) 5 85_445 ?
Zn11 Zn13 Zn15 145.07(6) . 85_445 ?
Zn13 Zn13 Zn15 155.34(3) 9 85_445 ?
Zn13 Zn13 Zn15 112.53(6) 5 85_445 ?
Ru14 Zn13 Zn15 124.72(5) . 85_445 ?
Zn12 Zn13 Zn15 91.81(5) . 85_445 ?
Zn16 Zn13 Sb17 99.74(5) . 5 ?
Ru14 Zn13 Sb17 57.92(4) 5 5 ?
Zn11 Zn13 Sb17 107.63(5) 5 5 ?
Zn11 Zn13 Sb17 150.42(6) . 5 ?
Zn13 Zn13 Sb17 96.40(4) 9 5 ?
Zn13 Zn13 Sb17 62.34(4) 5 5 ?
Ru14 Zn13 Sb17 127.31(5) . 5 ?
Zn12 Zn13 Sb17 152.39(6) . 5 ?
Zn15 Zn13 Sb17 61.67(4) 85_445 5 ?
Zn16 Zn13 Zn13 91.00(3) . 99 ?
Ru14 Zn13 Zn13 57.31(3) 5 99 ?
Zn11 Zn13 Zn13 57.75(3) 5 99 ?
Zn11 Zn13 Zn13 88.64(4) . 99 ?
Zn13 Zn13 Zn13 144.021(7) 9 99 ?
Zn13 Zn13 Zn13 108.09(3) 5 99 ?
Ru14 Zn13 Zn13 119.45(3) . 99 ?
Zn12 Zn13 Zn13 59.30(2) . 99 ?
Zn15 Zn13 Zn13 59.46(3) 85_445 99 ?
Sb17 Zn13 Zn13 107.56(4) 5 99 ?
Zn16 Zn13 Sb17 63.04(4) . . ?
Ru14 Zn13 Sb17 128.66(5) 5 . ?
Zn11 Zn13 Sb17 149.75(5) 5 . ?
Zn11 Zn13 Sb17 105.94(5) . . ?
Zn13 Zn13 Sb17 60.95(4) 9 . ?
Zn13 Zn13 Sb17 95.53(4) 5 . ?
Ru14 Zn13 Sb17 56.59(4) . . ?
Zn12 Zn13 Sb17 109.00(5) . . ?
Zn15 Zn13 Sb17 98.84(4) 85_445 . ?
Sb17 Zn13 Sb17 70.75(6) 5 . ?
Zn13 Zn13 Sb17 152.47(3) 99 . ?
Zn11 Ru14 Zn16 106.71(4) . . ?
Zn11 Ru14 Zn16 106.71(4) . 100 ?
Zn16 Ru14 Zn16 68.20(6) . 100 ?
Zn11 Ru14 Zn13 61.68(4) . 107 ?
Zn16 Ru14 Zn13 168.24(5) . 107 ?
Zn16 Ru14 Zn13 111.93(3) 100 107 ?
Zn11 Ru14 Zn13 61.68(4) . 9 ?
Zn16 Ru14 Zn13 111.93(3) . 9 ?
Zn16 Ru14 Zn13 168.24(5) 100 9 ?
Zn13 Ru14 Zn13 65.38(5) 107 9 ?
Zn11 Ru14 Zn15 172.11(6) . . ?
Zn16 Ru14 Zn15 66.95(4) . . ?
Zn16 Ru14 Zn15 66.95(4) 100 . ?
Zn13 Ru14 Zn15 124.43(4) 107 . ?
Zn13 Ru14 Zn15 124.43(4) 9 . ?
Zn11 Ru14 Sb17 116.51(4) . 100 ?
Zn16 Ru14 Sb17 123.26(4) . 100 ?
Zn16 Ru14 Sb17 65.51(4) 100 100 ?
Zn13 Ru14 Sb17 64.72(4) 107 100 ?
Zn13 Ru14 Sb17 120.05(5) 9 100 ?
Zn15 Ru14 Sb17 65.95(4) . 100 ?
Zn11 Ru14 Sb17 116.51(4) . . ?
Zn16 Ru14 Sb17 65.51(4) . . ?
Zn16 Ru14 Sb17 123.26(4) 100 . ?
Zn13 Ru14 Sb17 120.05(5) 107 . ?
Zn13 Ru14 Sb17 64.72(4) 9 . ?
Zn15 Ru14 Sb17 65.95(4) . . ?
Sb17 Ru14 Sb17 118.37(6) 100 . ?
Zn11 Ru14 Zn15 113.99(6) . 161_565 ?
Zn16 Ru14 Zn15 126.33(5) . 161_565 ?
Zn16 Ru14 Zn15 126.33(5) 100 161_565 ?
Zn13 Ru14 Zn15 63.76(4) 107 161_565 ?
Zn13 Ru14 Zn15 63.76(4) 9 161_565 ?
Zn15 Ru14 Zn15 73.90(8) . 161_565 ?
Sb17 Ru14 Zn15 65.72(3) 100 161_565 ?
Sb17 Ru14 Zn15 65.72(3) . 161_565 ?
Zn11 Ru14 Zn13 61.09(3) . 100 ?
Zn16 Ru14 Zn13 113.23(5) . 100 ?
Zn16 Ru14 Zn13 57.41(3) 100 100 ?
Zn13 Ru14 Zn13 60.68(5) 107 100 ?
Zn13 Ru14 Zn13 114.15(5) 9 100 ?
Zn15 Ru14 Zn13 116.20(3) . 100 ?
Sb17 Ru14 Zn13 64.50(4) 100 100 ?
Sb17 Ru14 Zn13 177.13(5) . 100 ?
Zn15 Ru14 Zn13 116.42(3) 161_565 100 ?
Zn11 Ru14 Zn13 61.09(3) . . ?
Zn16 Ru14 Zn13 57.41(3) . . ?
Zn16 Ru14 Zn13 113.23(5) 100 . ?
Zn13 Ru14 Zn13 114.15(5) 107 . ?
Zn13 Ru14 Zn13 60.68(5) 9 . ?
Zn15 Ru14 Zn13 116.20(3) . . ?
Sb17 Ru14 Zn13 177.13(5) 100 . ?
Sb17 Ru14 Zn13 64.50(4) . . ?
Zn15 Ru14 Zn13 116.42(3) 161_565 . ?
Zn13 Ru14 Zn13 112.63(5) 100 . ?
Zn11 Ru14 Zn12 58.82(5) . . ?
Zn16 Ru14 Zn12 58.97(4) . . ?
Zn16 Ru14 Zn12 58.97(4) 100 . ?
Zn13 Ru14 Zn12 110.43(5) 107 . ?
Zn13 Ru14 Zn12 110.43(5) 9 . ?
Zn15 Ru14 Zn12 113.29(6) . . ?
Sb17 Ru14 Zn12 116.50(3) 100 . ?
Sb17 Ru14 Zn12 116.50(3) . . ?
Zn15 Ru14 Zn12 172.81(7) 161_565 . ?
Zn13 Ru14 Zn12 61.12(3) 100 . ?
Zn13 Ru14 Zn12 61.12(3) . . ?
Ru14 Zn15 Ru14 163.90(8) . 89_445 ?
Ru14 Zn15 Zn13 109.19(6) . 85_445 ?
Ru14 Zn15 Zn13 57.55(4) 89_445 85_445 ?
Ru14 Zn15 Zn13 109.19(6) . 183_556 ?
Ru14 Zn15 Zn13 57.55(4) 89_445 183_556 ?
Zn13 Zn15 Zn13 61.08(6) 85_445 183_556 ?
Ru14 Zn15 Zn30 96.7(2) . . ?
Ru14 Zn15 Zn30 96.3(2) 89_445 . ?
Zn13 Zn15 Zn30 107(2) 85_445 . ?
Zn13 Zn15 Zn30 153.83(17) 183_556 . ?
Ru14 Zn15 Zn30 96.7(2) . 121 ?
Ru14 Zn15 Zn30 96.3(2) 89_445 121 ?
Zn13 Zn15 Zn30 153.83(17) 85_445 121 ?
Zn13 Zn15 Zn30 107(2) 183_556 121 ?
Zn30 Zn15 Zn30 73(5) . 121 ?
Ru14 Zn15 Sb17 57.04(4) . 100 ?
Ru14 Zn15 Sb17 127.00(3) 89_445 100 ?
Zn13 Zn15 Sb17 143.79(7) 85_445 100 ?
Zn13 Zn15 Sb17 90.28(4) 183_556 100 ?
Zn30 Zn15 Sb17 107.6(19) . 100 ?
Zn30 Zn15 Sb17 50.9(16) 121 100 ?
Ru14 Zn15 Sb17 57.04(4) . . ?
Ru14 Zn15 Sb17 127.00(3) 89_445 . ?
Zn13 Zn15 Sb17 90.28(4) 85_445 . ?
Zn13 Zn15 Sb17 143.79(7) 183_556 . ?
Zn30 Zn15 Sb17 50.9(16) . . ?
Zn30 Zn15 Sb17 107.6(19) 121 . ?
Sb17 Zn15 Sb17 104.20(7) 100 . ?
Ru14 Zn15 Sb17 127.08(4) . 89_445 ?
Ru14 Zn15 Sb17 56.87(4) 89_445 89_445 ?
Zn13 Zn15 Sb17 59.66(4) 85_445 89_445 ?
Zn13 Zn15 Sb17 107.26(6) 183_556 89_445 ?
Zn30 Zn15 Sb17 50.9(16) . 89_445 ?
Zn30 Zn15 Sb17 107.6(19) 121 89_445 ?
Sb17 Zn15 Sb17 156.49(8) 100 89_445 ?
Sb17 Zn15 Sb17 70.84(4) . 89_445 ?
Ru14 Zn15 Sb17 127.08(4) . 188_556 ?
Ru14 Zn15 Sb17 56.87(4) 89_445 188_556 ?
Zn13 Zn15 Sb17 107.26(6) 85_445 188_556 ?
Zn13 Zn15 Sb17 59.66(4) 183_556 188_556 ?
Zn30 Zn15 Sb17 107.6(19) . 188_556 ?
Zn30 Zn15 Sb17 50.9(16) 121 188_556 ?
Sb17 Zn15 Sb17 70.84(4) 100 188_556 ?
Sb17 Zn15 Sb17 156.49(8) . 188_556 ?
Sb17 Zn15 Sb17 104.18(7) 89_445 188_556 ?
Ru14 Zn15 Zn16 56.01(3) . 100 ?
Ru14 Zn15 Zn16 110.78(5) 89_445 100 ?
Zn13 Zn15 Zn16 85.24(6) 85_445 100 ?
Zn13 Zn15 Zn16 53.40(3) 183_556 100 ?
Zn30 Zn15 Zn16 152.67(15) . 100 ?
Zn30 Zn15 Zn16 107(2) 121 100 ?
Sb17 Zn15 Zn16 58.99(4) 100 100 ?
Sb17 Zn15 Zn16 106.37(6) . 100 ?
Sb17 Zn15 Zn16 144.41(7) 89_445 100 ?
Sb17 Zn15 Zn16 90.93(4) 188_556 100 ?
Ru14 Zn15 Zn16 56.01(3) . . ?
Ru14 Zn15 Zn16 110.78(5) 89_445 . ?
Zn13 Zn15 Zn16 53.40(3) 85_445 . ?
Zn13 Zn15 Zn16 85.24(6) 183_556 . ?
Zn30 Zn15 Zn16 107(2) . . ?
Zn30 Zn15 Zn16 152.67(15) 121 . ?
Sb17 Zn15 Zn16 106.37(6) 100 . ?
Sb17 Zn15 Zn16 58.99(4) . . ?
Sb17 Zn15 Zn16 90.93(4) 89_445 . ?
Sb17 Zn15 Zn16 144.41(7) 188_556 . ?
Zn16 Zn15 Zn16 60.68(7) 100 . ?
Zn13 Zn16 Zn13 156.13(8) 85_445 . ?
Zn13 Zn16 Ru14 63.28(3) 85_445 85_445 ?
Zn13 Zn16 Ru14 117.99(3) . 85_445 ?
Zn13 Zn16 Ru14 117.99(3) 85_445 . ?
Zn13 Zn16 Ru14 63.28(3) . . ?
Ru14 Zn16 Ru14 174.57(7) 85_445 . ?
Zn13 Zn16 Zn12 138.87(6) 85_445 . ?
Zn13 Zn16 Zn12 64.57(4) . . ?
Ru14 Zn16 Zn12 112.12(5) 85_445 . ?
Ru14 Zn16 Zn12 63.21(3) . . ?
Zn13 Zn16 Zn12 64.57(4) 85_445 85_445 ?
Zn13 Zn16 Zn12 138.87(6) . 85_445 ?
Ru14 Zn16 Zn12 63.21(3) 85_445 85_445 ?
Ru14 Zn16 Zn12 112.12(5) . 85_445 ?
Zn12 Zn16 Zn12 76.93(8) . 85_445 ?
Zn13 Zn16 Sb17 63.64(4) 85_445 85_445 ?
Zn13 Zn16 Sb17 96.02(5) . 85_445 ?
Ru14 Zn16 Sb17 57.79(3) 85_445 85_445 ?
Ru14 Zn16 Sb17 127.64(6) . 85_445 ?
Zn12 Zn16 Sb17 152.24(3) . 85_445 ?
Zn12 Zn16 Sb17 113.51(4) 85_445 85_445 ?
Zn13 Zn16 Sb17 96.02(5) 85_445 . ?
Zn13 Zn16 Sb17 63.64(4) . . ?
Ru14 Zn16 Sb17 127.64(6) 85_445 . ?
Ru14 Zn16 Sb17 57.79(3) . . ?
Zn12 Zn16 Sb17 113.51(4) . . ?
Zn12 Zn16 Sb17 152.24(3) 85_445 . ?
Sb17 Zn16 Sb17 69.87(6) 85_445 . ?
Zn13 Zn16 Zn15 112.71(4) 85_445 85_445 ?
Zn13 Zn16 Zn15 61.19(4) . 85_445 ?
Ru14 Zn16 Zn15 57.04(3) 85_445 85_445 ?
Ru14 Zn16 Zn15 124.47(3) . 85_445 ?
Zn12 Zn16 Zn15 92.34(3) . 85_445 ?
Zn12 Zn16 Zn15 108.79(3) 85_445 85_445 ?
Sb17 Zn16 Zn15 60.14(4) 85_445 85_445 ?
Sb17 Zn16 Zn15 96.76(5) . 85_445 ?
Zn13 Zn16 Zn15 61.19(4) 85_445 . ?
Zn13 Zn16 Zn15 112.71(4) . . ?
Ru14 Zn16 Zn15 124.47(3) 85_445 . ?
Ru14 Zn16 Zn15 57.04(3) . . ?
Zn12 Zn16 Zn15 108.79(3) . . ?
Zn12 Zn16 Zn15 92.34(3) 85_445 . ?
Sb17 Zn16 Zn15 96.76(5) 85_445 . ?
Sb17 Zn16 Zn15 60.14(4) . . ?
Zn15 Zn16 Zn15 153.19(7) 85_445 . ?
Zn13 Zn16 Zn16 108.06(3) 85_445 99 ?
Zn13 Zn16 Zn16 89.00(3) . 99 ?
Ru14 Zn16 Zn16 55.90(3) 85_445 99 ?
Ru14 Zn16 Zn16 119.58(3) . 99 ?
Zn12 Zn16 Zn16 56.38(2) . 99 ?
Zn12 Zn16 Zn16 56.38(2) 85_445 99 ?
Sb17 Zn16 Zn16 106.48(3) 85_445 99 ?
Sb17 Zn16 Zn16 151.13(3) . 99 ?
Zn15 Zn16 Zn16 59.66(3) 85_445 99 ?
Zn15 Zn16 Zn16 146.40(4) . 99 ?
Zn13 Zn16 Zn16 89.00(3) 85_445 100 ?
Zn13 Zn16 Zn16 108.06(3) . 100 ?
Ru14 Zn16 Zn16 119.58(3) 85_445 100 ?
Ru14 Zn16 Zn16 55.90(3) . 100 ?
Zn12 Zn16 Zn16 56.38(2) . 100 ?
Zn12 Zn16 Zn16 56.38(2) 85_445 100 ?
Sb17 Zn16 Zn16 151.13(3) 85_445 100 ?
Sb17 Zn16 Zn16 106.48(3) . 100 ?
Zn15 Zn16 Zn16 146.40(4) 85_445 100 ?
Zn15 Zn16 Zn16 59.66(3) . 100 ?
Zn16 Zn16 Zn16 90.0 99 100 ?
Zn22 Sb17 Zn22 48.2(3) . 5 ?
Zn22 Sb17 Zn22 55.1(3) . 89_445 ?
Zn22 Sb17 Zn22 31.9(3) 5 89_445 ?
Zn22 Sb17 Zn30 71(3) . . ?
Zn22 Sb17 Zn30 97(3) 5 . ?
Zn22 Sb17 Zn30 70(3) 89_445 . ?
Zn22 Sb17 Zn21 40.48(18) . . ?
Zn22 Sb17 Zn21 60.45(18) 5 . ?
Zn22 Sb17 Zn21 39.96(18) 89_445 . ?
Zn30 Sb17 Zn21 38(3) . . ?
Zn22 Sb17 Ru14 153.00(18) . . ?
Zn22 Sb17 Ru14 153.34(17) 5 . ?
Zn22 Sb17 Ru14 150.83(18) 89_445 . ?
Zn30 Sb17 Ru14 106(3) . . ?
Zn21 Sb17 Ru14 143.82(8) . . ?
Zn22 Sb17 Zn13 98.95(18) . 9 ?
Zn22 Sb17 Zn13 122.16(19) 5 9 ?
Zn22 Sb17 Zn13 150.98(18) 89_445 9 ?
Zn30 Sb17 Zn13 117.4(16) . 9 ?
Zn21 Sb17 Zn13 128.97(5) . 9 ?
Ru14 Sb17 Zn13 57.36(4) . 9 ?
Zn22 Sb17 Zn16 148.61(19) . . ?
Zn22 Sb17 Zn16 100.43(17) 5 . ?
Zn22 Sb17 Zn16 98.99(17) 89_445 . ?
Zn30 Sb17 Zn16 119.8(16) . . ?
Zn21 Sb17 Zn16 130.74(5) . . ?
Ru14 Sb17 Zn16 56.69(4) . . ?
Zn13 Sb17 Zn16 100.05(4) 9 . ?
Zn22 Sb17 Zn13 121.74(18) . . ?
Zn22 Sb17 Zn13 97.32(17) 5 . ?
Zn22 Sb17 Zn13 122.27(18) 89_445 . ?
Zn30 Sb17 Zn13 165(3) . . ?
Zn21 Sb17 Zn13 157.26(8) . . ?
Ru14 Sb17 Zn13 58.91(4) . . ?
Zn13 Sb17 Zn13 56.71(5) 9 . ?
Zn16 Sb17 Zn13 53.32(3) . . ?
Zn22 Sb17 Zn15 133.29(19) . . ?
Zn22 Sb17 Zn15 127.44(19) 5 . ?
Zn22 Sb17 Zn15 98.57(17) 89_445 . ?
Zn30 Sb17 Zn15 63(3) . . ?
Zn21 Sb17 Zn15 93.66(7) . . ?
Ru14 Sb17 Zn15 57.01(4) . . ?
Zn13 Sb17 Zn15 109.80(5) 9 . ?
Zn16 Sb17 Zn15 60.87(4) . . ?
Zn13 Sb17 Zn15 104.86(5) . . ?
Zn22 Sb17 Zn15 100.60(18) . 161_565 ?
Zn22 Sb17 Zn15 148.45(18) 5 161_565 ?
Zn22 Sb17 Zn15 132.21(18) 89_445 161_565 ?
Zn30 Sb17 Zn15 63(3) . 161_565 ?
Zn21 Sb17 Zn15 93.66(7) . 161_565 ?
Ru14 Sb17 Zn15 57.42(4) . 161_565 ?
Zn13 Sb17 Zn15 58.67(5) 9 161_565 ?
Zn16 Sb17 Zn15 110.61(5) . 161_565 ?
Zn13 Sb17 Zn15 105.52(5) . 161_565 ?
Zn15 Sb17 Zn15 67.27(6) . 161_565 ?
Zn22 Sb17 Sb17 94.44(18) . 85_445 ?
Zn22 Sb17 Sb17 47.96(17) 5 85_445 ?
Zn22 Sb17 Sb17 46.44(17) 89_445 85_445 ?
Zn30 Sb17 Sb17 105.1(16) . 85_445 ?
Zn21 Sb17 Sb17 85.52(5) . 85_445 ?
Ru14 Sb17 Sb17 111.75(3) . 85_445 ?
Zn13 Sb17 Sb17 137.43(7) 9 85_445 ?
Zn16 Sb17 Sb17 55.07(3) . 85_445 ?
Zn13 Sb17 Sb17 81.91(5) . 85_445 ?
Zn15 Sb17 Sb17 88.60(5) . 85_445 ?
Zn15 Sb17 Sb17 155.78(7) 161_565 85_445 ?
Zn22 Zn20 Zn22 43.6(3) 14 24 ?
Zn22 Zn20 Zn22 161.4(3) 14 9 ?
Zn22 Zn20 Zn22 149.5(3) 24 9 ?
Zn22 Zn20 Zn22 129.7(3) 14 . ?
Zn22 Zn20 Zn22 161.4(3) 24 . ?
Zn22 Zn20 Zn22 43.6(3) 9 . ?
Zn22 Zn20 Zn22 149.5(3) 14 5 ?
Zn22 Zn20 Zn22 129.7(3) 24 5 ?
Zn22 Zn20 Zn22 43.6(3) 9 5 ?
Zn22 Zn20 Zn22 43.6(3) . 5 ?
Zn22 Zn20 Zn22 29.5(3) 14 35 ?
Zn22 Zn20 Zn22 50.5(2) 24 35 ?
Zn22 Zn20 Zn22 157.2(3) 9 35 ?
Zn22 Zn20 Zn22 114.17(13) . 35 ?
Zn22 Zn20 Zn22 119.969(10) 5 35 ?
Zn22 Zn20 Zn22 157.2(3) 14 40_544 ?
Zn22 Zn20 Zn22 119.969(10) 24 40_544 ?
Zn22 Zn20 Zn22 29.5(3) 9 40_544 ?
Zn22 Zn20 Zn22 71.06(16) . 40_544 ?
Zn22 Zn20 Zn22 50.5(2) 5 40_544 ?
Zn22 Zn20 Zn22 161.4(3) 35 40_544 ?
Zn22 Zn20 Zn22 50.5(2) 14 79 ?
Zn22 Zn20 Zn22 71.06(16) 24 79 ?
Zn22 Zn20 Zn22 114.17(13) 9 79 ?
Zn22 Zn20 Zn22 119.969(10) . 79 ?
Zn22 Zn20 Zn22 157.2(3) 5 79 ?
Zn22 Zn20 Zn22 79.4(2) 35 79 ?
Zn22 Zn20 Zn22 114.3(3) 40_544 79 ?
Zn22 Zn20 Zn22 114.17(13) 14 70_454 ?
Zn22 Zn20 Zn22 157.2(3) 24 70_454 ?
Zn22 Zn20 Zn22 50.5(2) 9 70_454 ?
Zn22 Zn20 Zn22 29.5(3) . 70_454 ?
Zn22 Zn20 Zn22 71.06(16) 5 70_454 ?
Zn22 Zn20 Zn22 114.3(3) 35 70_454 ?
Zn22 Zn20 Zn22 79.4(2) 40_544 70_454 ?
Zn22 Zn20 Zn22 90.6(3) 79 70_454 ?
Zn22 Zn20 Zn22 43.6(3) 14 19 ?
Zn22 Zn20 Zn22 43.6(3) 24 19 ?
Zn22 Zn20 Zn22 129.7(3) 9 19 ?
Zn22 Zn20 Zn22 149.5(3) . 19 ?
Zn22 Zn20 Zn22 161.4(3) 5 19 ?
Zn22 Zn20 Zn22 71.06(16) 35 19 ?
Zn22 Zn20 Zn22 114.17(13) 40_544 19 ?
Zn22 Zn20 Zn22 29.5(3) 79 19 ?
Zn22 Zn20 Zn22 119.969(10) 70_454 19 ?
Zn22 Zn20 Zn22 87.77(6) 14 58 ?
Zn22 Zn20 Zn22 50.5(2) 24 58 ?
Zn22 Zn20 Zn22 110.5(3) 9 58 ?
Zn22 Zn20 Zn22 119.969(9) . 58 ?
Zn22 Zn20 Zn22 79.4(2) 5 58 ?
Zn22 Zn20 Zn22 74.2(3) 35 58 ?
Zn22 Zn20 Zn22 87.77(6) 40_544 58 ?
Zn22 Zn20 Zn22 119.969(10) 79 58 ?
Zn22 Zn20 Zn22 149.5(3) 70_454 58 ?
Zn22 Zn20 Zn22 90.6(3) 19 58 ?
Zn22 Zn20 Zn22 74.2(3) 14 63_454 ?
Zn22 Zn20 Zn22 114.17(13) 24 63_454 ?
Zn22 Zn20 Zn22 87.77(6) 9 63_454 ?
Zn22 Zn20 Zn22 71.06(16) . 63_454 ?
Zn22 Zn20 Zn22 114.3(3) 5 63_454 ?
Zn22 Zn20 Zn22 87.77(6) 35 63_454 ?
Zn22 Zn20 Zn22 110.5(3) 40_544 63_454 ?
Zn22 Zn20 Zn22 50.5(2) 79 63_454 ?
Zn22 Zn20 Zn22 43.6(3) 70_454 63_454 ?
Zn22 Zn20 Zn22 79.4(2) 19 63_454 ?
Zn22 Zn20 Zn22 161.4(3) 58 63_454 ?
Zn30 Zn21 Zn22 114.1(2) . 28 ?
Zn30 Zn21 Zn22 114.1(2) . 68_454 ?
Zn22 Zn21 Zn22 80.42(18) 28 68_454 ?
Zn30 Zn21 Zn22 114.1(2) . 89_445 ?
Zn22 Zn21 Zn22 80.42(18) 28 89_445 ?
Zn22 Zn21 Zn22 131.9(5) 68_454 89_445 ?
Zn30 Zn21 Zn22 114.1(2) . . ?
Zn22 Zn21 Zn22 131.9(5) 28 . ?
Zn22 Zn21 Zn22 80.42(18) 68_454 . ?
Zn22 Zn21 Zn22 80.42(18) 89_445 . ?
Zn30 Zn21 Zn22 121.19(17) . 30 ?
Zn22 Zn21 Zn22 50.5(4) 28 30 ?
Zn22 Zn21 Zn22 30.0(4) 68_454 30 ?
Zn22 Zn21 Zn22 116.3(4) 89_445 30 ?
Zn22 Zn21 Zn22 102.4(4) . 30 ?
Zn30 Zn21 Zn22 121.19(17) . 93_445 ?
Zn22 Zn21 Zn22 30.0(4) 28 93_445 ?
Zn22 Zn21 Zn22 102.4(4) 68_454 93_445 ?
Zn22 Zn21 Zn22 50.5(4) 89_445 93_445 ?
Zn22 Zn21 Zn22 116.3(4) . 93_445 ?
Zn22 Zn21 Zn22 74.44(15) 30 93_445 ?
Zn30 Zn21 Zn22 121.19(17) . 5 ?
Zn22 Zn21 Zn22 102.4(4) 28 5 ?
Zn22 Zn21 Zn22 116.3(4) 68_454 5 ?
Zn22 Zn21 Zn22 30.0(4) 89_445 5 ?
Zn22 Zn21 Zn22 50.5(4) . 5 ?
Zn22 Zn21 Zn22 117.6(3) 30 5 ?
Zn22 Zn21 Zn22 74.44(15) 93_445 5 ?
Zn30 Zn21 Zn22 121.19(17) . 70_454 ?
Zn22 Zn21 Zn22 116.3(4) 28 70_454 ?
Zn22 Zn21 Zn22 50.5(4) 68_454 70_454 ?
Zn22 Zn21 Zn22 102.4(4) 89_445 70_454 ?
Zn22 Zn21 Zn22 30.0(4) . 70_454 ?
Zn22 Zn21 Zn22 74.44(15) 30 70_454 ?
Zn22 Zn21 Zn22 117.6(3) 93_445 70_454 ?
Zn22 Zn21 Zn22 74.44(15) 5 70_454 ?
Zn30 Zn21 Sb17 66.99(6) . . ?
Zn22 Zn21 Sb17 140.9(2) 28 . ?
Zn22 Zn21 Sb17 136.9(2) 68_454 . ?
Zn22 Zn21 Sb17 65.7(2) 89_445 . ?
Zn22 Zn21 Sb17 62.8(2) . . ?
Zn22 Zn21 Sb17 164.96(18) 30 . ?
Zn22 Zn21 Sb17 113.31(17) 93_445 . ?
Zn22 Zn21 Sb17 55.88(17) 5 . ?
Zn22 Zn21 Sb17 90.53(17) 70_454 . ?
Zn30 Zn21 Sb17 66.99(6) . 68_454 ?
Zn22 Zn21 Sb17 136.9(2) 28 68_454 ?
Zn22 Zn21 Sb17 62.8(2) 68_454 68_454 ?
Zn22 Zn21 Sb17 140.9(2) 89_445 68_454 ?
Zn22 Zn21 Sb17 65.7(2) . 68_454 ?
Zn22 Zn21 Sb17 90.53(17) 30 68_454 ?
Zn22 Zn21 Sb17 164.96(18) 93_445 68_454 ?
Zn22 Zn21 Sb17 113.31(17) 5 68_454 ?
Zn22 Zn21 Sb17 55.88(17) 70_454 68_454 ?
Sb17 Zn21 Sb17 81.21(4) . 68_454 ?
Zn30 Zn21 Sb17 66.99(6) . 28 ?
Zn22 Zn21 Sb17 62.8(2) 28 28 ?
Zn22 Zn21 Sb17 65.7(2) 68_454 28 ?
Zn22 Zn21 Sb17 136.9(2) 89_445 28 ?
Zn22 Zn21 Sb17 140.9(2) . 28 ?
Zn22 Zn21 Sb17 55.88(17) 30 28 ?
Zn22 Zn21 Sb17 90.53(17) 93_445 28 ?
Zn22 Zn21 Sb17 164.96(18) 5 28 ?
Zn22 Zn21 Sb17 113.31(17) 70_454 28 ?
Sb17 Zn21 Sb17 133.98(12) . 28 ?
Sb17 Zn21 Sb17 81.21(4) 68_454 28 ?
Zn22 Zn22 Zn21 109.7(7) 70_454 . ?
Zn22 Zn22 Zn22 135.5(6) 70_454 5 ?
Zn21 Zn22 Zn22 86.2(5) . 5 ?
Zn22 Zn22 Zn22 83.6(8) 70_454 9 ?
Zn21 Zn22 Zn22 138.2(4) . 9 ?
Zn22 Zn22 Zn22 60.000(1) 5 9 ?
Zn22 Zn22 Zn22 59.9(7) 70_454 68_454 ?
Zn21 Zn22 Zn22 49.79(9) . 68_454 ?
Zn22 Zn22 Zn22 120.6(4) 5 68_454 ?
Zn22 Zn22 Zn22 125.82(13) 9 68_454 ?
Zn22 Zn22 Zn22 137.8(3) 70_454 89_445 ?
Zn21 Zn22 Zn22 49.79(9) . 89_445 ?
Zn22 Zn22 Zn22 36.5(5) 5 89_445 ?
Zn22 Zn22 Zn22 93.3(5) 9 89_445 ?
Zn22 Zn22 Zn22 90.000(1) 68_454 89_445 ?
Zn22 Zn22 Sb17 156.0(2) 70_454 . ?
Zn21 Zn22 Sb17 76.7(3) . . ?
Zn22 Zn22 Sb17 66.6(3) 5 . ?
Zn22 Zn22 Sb17 107.4(3) 9 . ?
Zn22 Zn22 Sb17 122.36(18) 68_454 . ?
Zn22 Zn22 Sb17 64.4(3) 89_445 . ?
Zn22 Zn22 Sb17 76.5(4) 70_454 9 ?
Zn21 Zn22 Sb17 155.2(4) . 9 ?
Zn22 Zn22 Sb17 106.4(3) 5 9 ?
Zn22 Zn22 Sb17 65.2(3) 9 9 ?
Zn22 Zn22 Sb17 130.6(4) 68_454 9 ?
Zn22 Zn22 Sb17 139.4(4) 89_445 9 ?
Sb17 Zn22 Sb17 88.6(2) . 9 ?
Zn22 Zn22 Sb17 71.6(4) 70_454 68_454 ?
Zn21 Zn22 Sb17 74.3(3) . 68_454 ?
Zn22 Zn22 Sb17 151.8(5) 5 68_454 ?
Zn22 Zn22 Sb17 145.6(5) 9 68_454 ?
Zn22 Zn22 Sb17 60.5(3) 68_454 68_454 ?
Zn22 Zn22 Sb17 121.11(18) 89_445 68_454 ?
Sb17 Zn22 Sb17 88.8(2) . 68_454 ?
Sb17 Zn22 Sb17 85.6(2) 9 68_454 ?
Zn22 Zn22 Zn21 40.3(5) 70_454 9 ?
Zn21 Zn22 Zn21 136.4(4) . 9 ?
Zn22 Zn22 Zn21 99.8(3) 5 9 ?
Zn22 Zn22 Zn21 43.3(3) 9 9 ?
Zn22 Zn22 Zn21 92.4(3) 68_454 9 ?
Zn22 Zn22 Zn21 123.75(18) 89_445 9 ?
Sb17 Zn22 Zn21 145.2(3) . 9 ?
Sb17 Zn22 Zn21 63.67(18) 9 9 ?
Sb17 Zn22 Zn21 108.4(3) 68_454 9 ?
Zn22 Zn22 Zn20 75.23(16) 70_454 . ?
Zn21 Zn22 Zn20 77.0(3) . . ?
Zn22 Zn22 Zn20 68.21(13) 5 . ?
Zn22 Zn22 Zn20 68.21(13) 9 . ?
Zn22 Zn22 Zn20 64.77(10) 68_454 . ?
Zn22 Zn22 Zn20 64.77(10) 89_445 . ?
Sb17 Zn22 Zn20 128.5(3) . . ?
Sb17 Zn22 Zn20 127.3(3) 9 . ?
Sb17 Zn22 Zn20 124.7(3) 68_454 . ?
Zn21 Zn22 Zn20 65.92(17) 9 . ?
Zn22 Zn22 Zn30 117.8(7) 70_454 . ?
Zn21 Zn22 Zn30 31.9(17) . . ?
Zn22 Zn22 Zn30 97.9(8) 5 . ?
Zn22 Zn22 Zn30 157.6(6) 9 . ?
Zn22 Zn22 Zn30 66.7(11) 68_454 . ?
Zn22 Zn22 Zn30 66.7(11) 89_445 . ?
Sb17 Zn22 Zn30 55.9(10) . . ?
Sb17 Zn22 Zn30 123.5(17) 9 . ?
Sb17 Zn22 Zn30 55.2(8) 68_454 . ?
Zn21 Zn22 Zn30 157.6(6) 9 . ?
Zn20 Zn22 Zn30 108.9(17) . . ?
Zn21 Zn30 Sb17 75(3) . 28 ?
Zn21 Zn30 Sb17 75(3) . . ?
Sb17 Zn30 Sb17 151(7) 28 . ?
Zn21 Zn30 Sb17 75(3) . 89_445 ?
Sb17 Zn30 Sb17 86.3(16) 28 89_445 ?
Sb17 Zn30 Sb17 86.3(16) . 89_445 ?
Zn21 Zn30 Sb17 75(3) . 68_454 ?
Sb17 Zn30 Sb17 86.3(16) 28 68_454 ?
Sb17 Zn30 Sb17 86.3(16) . 68_454 ?
Sb17 Zn30 Sb17 151(7) 89_445 68_454 ?
Zn21 Zn30 Zn22 34.0(17) . 28 ?
Sb17 Zn30 Zn22 53(2) 28 28 ?
Sb17 Zn30 Zn22 101(4) . 28 ?
Sb17 Zn30 Zn22 55(2) 89_445 28 ?
Sb17 Zn30 Zn22 99(4) 68_454 28 ?
Zn21 Zn30 Zn22 34.0(17) . 68_454 ?
Sb17 Zn30 Zn22 55(2) 28 68_454 ?
Sb17 Zn30 Zn22 99(4) . 68_454 ?
Sb17 Zn30 Zn22 101(4) 89_445 68_454 ?
Sb17 Zn30 Zn22 53(2) 68_454 68_454 ?
Zn22 Zn30 Zn22 47(2) 28 68_454 ?
Zn21 Zn30 Zn22 34.0(17) . 89_445 ?
Sb17 Zn30 Zn22 99(4) 28 89_445 ?
Sb17 Zn30 Zn22 55(2) . 89_445 ?
Sb17 Zn30 Zn22 53(2) 89_445 89_445 ?
Sb17 Zn30 Zn22 101(4) 68_454 89_445 ?
Zn22 Zn30 Zn22 47(2) 28 89_445 ?
Zn22 Zn30 Zn22 68(3) 68_454 89_445 ?
Zn21 Zn30 Zn22 34.0(17) . . ?
Sb17 Zn30 Zn22 101(4) 28 . ?
Sb17 Zn30 Zn22 53(2) . . ?
Sb17 Zn30 Zn22 99(4) 89_445 . ?
Sb17 Zn30 Zn22 55(2) 68_454 . ?
Zn22 Zn30 Zn22 68(3) 28 . ?
Zn22 Zn30 Zn22 47(2) 68_454 . ?
Zn22 Zn30 Zn22 47(2) 89_445 . ?
Zn21 Zn30 Zn15 126(2) . 161_565 ?
Sb17 Zn30 Zn15 135(3) 28 161_565 ?
Sb17 Zn30 Zn15 66.3(10) . 161_565 ?
Sb17 Zn30 Zn15 135(3) 89_445 161_565 ?
Sb17 Zn30 Zn15 66.3(10) 68_454 161_565 ?
Zn22 Zn30 Zn15 160(4) 28 161_565 ?
Zn22 Zn30 Zn15 118.2(12) 68_454 161_565 ?
Zn22 Zn30 Zn15 120.5(13) 89_445 161_565 ?
Zn22 Zn30 Zn15 92.3(8) . 161_565 ?
Zn21 Zn30 Zn15 126(2) . . ?
Sb17 Zn30 Zn15 135(3) 28 . ?
Sb17 Zn30 Zn15 66.3(10) . . ?
Sb17 Zn30 Zn15 66.3(10) 89_445 . ?
Sb17 Zn30 Zn15 135(3) 68_454 . ?
Zn22 Zn30 Zn15 120.5(13) 28 . ?
Zn22 Zn30 Zn15 160(4) 68_454 . ?
Zn22 Zn30 Zn15 92.3(8) 89_445 . ?
Zn22 Zn30 Zn15 118.2(12) . . ?
Zn15 Zn30 Zn15 70(2) 161_565 . ?
Zn21 Zn30 Zn15 126(2) . 89_445 ?
Sb17 Zn30 Zn15 66.3(10) 28 89_445 ?
Sb17 Zn30 Zn15 135(3) . 89_445 ?
Sb17 Zn30 Zn15 66.3(10) 89_445 89_445 ?
Sb17 Zn30 Zn15 135(3) 68_454 89_445 ?
Zn22 Zn30 Zn15 92.3(8) 28 89_445 ?
Zn22 Zn30 Zn15 120.5(13) 68_454 89_445 ?
Zn22 Zn30 Zn15 118.2(12) 89_445 89_445 ?
Zn22 Zn30 Zn15 160(4) . 89_445 ?
Zn15 Zn30 Zn15 107(5) 161_565 89_445 ?
Zn15 Zn30 Zn15 70(2) . 89_445 ?

loop_
_geom_bond_atom_site_label_1
_geom_bond_atom_site_label_2
_geom_bond_distance
_geom_bond_site_symmetry_2
_geom_bond_publ_flag
Ru10 Zn11 2.5702(14) 9 ?
Ru10 Zn11 2.5702(14) 101 ?
Ru10 Zn11 2.5702(14) 5 ?
Ru10 Zn11 2.5702(14) . ?
Ru10 Zn11 2.5702(14) 97 ?
Ru10 Zn11 2.5702(14) 106 ?
Ru10 Zn11 2.5702(14) 105 ?
Ru10 Zn11 2.5702(14) 6 ?
Ru10 Zn11 2.5702(14) 102 ?
Ru10 Zn11 2.5702(14) 2 ?
Ru10 Zn11 2.5702(14) 98 ?
Ru10 Zn11 2.5702(14) 10 ?
Zn11 Ru14 2.5844(16) . ?
Zn11 Zn12 2.640(2) . ?
Zn11 Zn13 2.6857(16) 9 ?
Zn11 Zn13 2.6857(16) 107 ?
Zn11 Zn11 2.6938(16) 102 ?
Zn11 Zn11 2.6938(16) 9 ?
Zn11 Zn11 2.6938(16) 5 ?
Zn11 Zn11 2.6938(16) 10 ?
Zn11 Zn13 2.7088(13) . ?
Zn11 Zn13 2.7088(13) 100 ?
Zn11 Zn11 2.738(3) 2 ?
Zn12 Zn11 2.640(2) 2 ?
Zn12 Zn16 2.6700(18) . ?
Zn12 Zn16 2.6700(18) 100 ?
Zn12 Zn16 2.6700(18) 99 ?
Zn12 Zn16 2.6700(18) 2 ?
Zn12 Ru14 2.7814(9) 2 ?
Zn12 Ru14 2.7814(9) . ?
Zn12 Zn13 2.8072(12) 2 ?
Zn12 Zn13 2.8072(12) . ?
Zn12 Zn13 2.8072(12) 100 ?
Zn12 Zn13 2.8072(12) 99 ?
Zn13 Zn16 2.5837(11) . ?
Zn13 Ru14 2.6533(13) 5 ?
Zn13 Zn11 2.6857(16) 5 ?
Zn13 Zn13 2.7246(18) 9 ?
Zn13 Zn13 2.7246(18) 5 ?
Zn13 Ru14 2.7390(12) . ?
Zn13 Zn15 2.8202(18) 85_445 ?
Zn13 Sb17 2.8492(17) 5 ?
Zn13 Zn13 2.866(2) 99 ?
Zn13 Sb17 2.8868(17) . ?
Ru14 Zn16 2.6370(8) . ?
Ru14 Zn16 2.6370(8) 100 ?
Ru14 Zn13 2.6533(13) 107 ?
Ru14 Zn13 2.6533(13) 9 ?
Ru14 Zn15 2.6687(17) . ?
Ru14 Sb17 2.6697(13) 100 ?
Ru14 Sb17 2.6697(13) . ?
Ru14 Zn15 2.6863(18) 161_565 ?
Ru14 Zn13 2.7390(12) 100 ?
Zn15 Ru14 2.6863(18) 89_445 ?
Zn15 Zn13 2.8202(18) 85_445 ?
Zn15 Zn13 2.8202(18) 183_556 ?
Zn15 Zn30 2.82(9) . ?
Zn15 Zn30 2.82(9) 121 ?
Zn15 Sb17 2.9057(17) 100 ?
Zn15 Sb17 2.9057(17) . ?
Zn15 Sb17 2.9060(16) 89_445 ?
Zn15 Sb17 2.9060(16) 188_556 ?
Zn15 Zn16 2.9267(15) 100 ?
Zn15 Zn16 2.9267(15) . ?
Zn16 Zn13 2.5837(11) 85_445 ?
Zn16 Ru14 2.6370(8) 85_445 ?
Zn16 Zn12 2.6700(18) 85_445 ?
Zn16 Sb17 2.8714(18) 85_445 ?
Zn16 Sb17 2.8714(18) . ?
Zn16 Zn15 2.9267(15) 85_445 ?
Zn16 Zn16 2.957(2) 99 ?
Zn16 Zn16 2.957(2) 100 ?
Sb17 Zn22 2.364(7) . ?
Sb17 Zn22 2.390(7) 5 ?
Sb17 Zn22 2.449(7) 89_445 ?
Sb17 Zn30 2.46(4) . ?
Sb17 Zn21 2.5876(16) . ?
Sb17 Zn13 2.8492(17) 9 ?
Sb17 Zn15 2.9060(16) 161_565 ?
Sb17 Sb17 3.288(3) 85_445 ?
Zn20 Zn22 2.614(7) 14 ?
Zn20 Zn22 2.614(7) 24 ?
Zn20 Zn22 2.614(7) 9 ?
Zn20 Zn22 2.614(7) . ?
Zn20 Zn22 2.614(7) 5 ?
Zn20 Zn22 2.614(7) 35 ?
Zn20 Zn22 2.614(7) 40_544 ?
Zn20 Zn22 2.614(7) 79 ?
Zn20 Zn22 2.614(7) 70_454 ?
Zn20 Zn22 2.614(7) 19 ?
Zn20 Zn22 2.614(7) 58 ?
Zn20 Zn22 2.614(7) 63_454 ?
Zn21 Zn30 1.63(15) . ?
Zn21 Zn22 1.726(7) 28 ?
Zn21 Zn22 1.726(7) 68_454 ?
Zn21 Zn22 1.726(7) 89_445 ?
Zn21 Zn22 1.726(7) . ?
Zn21 Zn22 2.511(7) 30 ?
Zn21 Zn22 2.511(7) 93_445 ?
Zn21 Zn22 2.511(7) 5 ?
Zn21 Zn22 2.511(7) 70_454 ?
Zn21 Sb17 2.5876(16) 68_454 ?
Zn21 Sb17 2.5876(16) 28 ?
Zn22 Zn22 1.333(15) 70_454 ?
Zn22 Zn22 1.941(12) 5 ?
Zn22 Zn22 1.941(12) 9 ?
Zn22 Zn22 2.229(10) 68_454 ?
Zn22 Zn22 2.229(10) 89_445 ?
Zn22 Sb17 2.390(7) 9 ?
Zn22 Sb17 2.449(7) 68_454 ?
Zn22 Zn21 2.511(7) 9 ?
Zn22 Zn30 2.82(12) . ?
Zn30 Sb17 2.46(4) 28 ?
Zn30 Sb17 2.46(4) 89_445 ?
Zn30 Sb17 2.46(4) 68_454 ?
Zn30 Zn22 2.82(12) 28 ?
Zn30 Zn22 2.82(12) 68_454 ?
Zn30 Zn22 2.82(12) 89_445 ?
Zn30 Zn15 2.82(9) 161_565 ?
Zn30 Zn15 2.82(9) 89_445 ?
